data_4130843
loop_
_publ_author_name
'Karothu, Durga Prasad'
'Weston, James'
'Desta, Israel Tilahun'
'Naumov, Pan\<ce'

_publ_section_title
;
 Shape-Memory and Self-Healing Effects in Mechanosalient Molecular
 Crystals.
;
_journal_issue 40
_journal_name_full 'Journal of the American Chemical Society'
_journal_page_first 13298
_journal_page_last 13306
_journal_paper_doi 10.1021/jacs.6b07406
_journal_volume 138
_journal_year 2016
_chemical_formula_moiety 'C8 H6 O4'
_chemical_formula_sum 'C8 H6 O4'
_chemical_formula_weight 166.13
_space_group_crystal_system triclinic
_space_group_IT_number 2
_space_group_name_Hall '-P 1'
_space_group_name_H-M_alt 'P -1'
_atom_sites_solution_hydrogens mixed
_atom_sites_solution_primary iterative
_audit_creation_date 2016-07-04
_audit_creation_method
;
Olex2 1.2
(compiled 2016.02.19 svn.r3266 for OlexSys, GUI svn.r5155)
;
_cell_angle_alpha 72.004(2)
_cell_angle_beta 76.098(2)
_cell_angle_gamma 87.219(2)
_cell_formula_units_Z 1
_cell_length_a 5.0374(6)
_cell_length_b 5.3641(7)
_cell_length_c 7.0068(9)
_cell_measurement_reflns_used 5038
_cell_measurement_temperature 290(2)
_cell_measurement_theta_max 30.47
_cell_measurement_theta_min 3.15
_cell_volume 174.73(4)
_computing_cell_refinement 'SAINT v8.34A (Bruker, 2013)'
_computing_data_reduction 'SAINT v8.34A (Bruker, 2013)'
_computing_molecular_graphics 'Olex2 (Dolomanov et al., 2009)'
_computing_publication_material 'Olex2 (Dolomanov et al., 2009)'
_computing_structure_refinement 'ShelXL (Sheldrick, 2015)'
_computing_structure_solution 'olex2.solve (Bourhis et al., 2015)'
_diffrn_ambient_temperature 290.01
_diffrn_measured_fraction_theta_full 0.998
_diffrn_measured_fraction_theta_max 0.999
_diffrn_measurement_device_type 'Bruker APEX-II CCD'
_diffrn_measurement_method '\f and \w scans'
_diffrn_radiation_type MoK\a
_diffrn_radiation_wavelength 0.71073
_diffrn_reflns_av_R_equivalents 0.0171
_diffrn_reflns_av_unetI/netI 0.0098
_diffrn_reflns_Laue_measured_fraction_full 0.998
_diffrn_reflns_Laue_measured_fraction_max 0.999
_diffrn_reflns_limit_h_max 6
_diffrn_reflns_limit_h_min -6
_diffrn_reflns_limit_k_max 6
_diffrn_reflns_limit_k_min -6
_diffrn_reflns_limit_l_max 8
_diffrn_reflns_limit_l_min -8
_diffrn_reflns_number 4841
_diffrn_reflns_point_group_measured_fraction_full 0.998
_diffrn_reflns_point_group_measured_fraction_max 0.999
_diffrn_reflns_theta_full 25.242
_diffrn_reflns_theta_max 25.993
_diffrn_reflns_theta_min 3.147
_diffrn_standards_number 0
_exptl_absorpt_coefficient_mu 0.129
_exptl_absorpt_correction_T_max 0.7461
_exptl_absorpt_correction_T_min 0.6912
_exptl_absorpt_correction_type multi-scan
_exptl_absorpt_process_details
;
SADABS-2014/5 (Bruker,2014/5) was used for absorption correction.
wR2(int) was 0.1172 before and 0.0416 after correction.
The Ratio of minimum to maximum transmission is 0.9264.
The \l/2 correction factor is 0.00150.
;
_exptl_crystal_colour colorless
_exptl_crystal_density_diffrn 1.579
_exptl_crystal_description Parallelepiped
_exptl_crystal_F_000 86
_exptl_crystal_size_max 0.3
_exptl_crystal_size_mid 0.2
_exptl_crystal_size_min 0.2
_refine_diff_density_max 0.263
_refine_diff_density_min -0.217
_refine_diff_density_rms 0.043
_refine_ls_extinction_method none
_refine_ls_goodness_of_fit_ref 1.044
_refine_ls_hydrogen_treatment mixed
_refine_ls_matrix_type full
_refine_ls_number_parameters 59
_refine_ls_number_reflns 685
_refine_ls_number_restraints 0
_refine_ls_restrained_S_all 1.044
_refine_ls_R_factor_all 0.0388
_refine_ls_R_factor_gt 0.0354
_refine_ls_shift/su_max 0.000
_refine_ls_shift/su_mean 0.000
_refine_ls_structure_factor_coef Fsqd
_refine_ls_weighting_details 'w=1/[\s^2^(Fo^2^)+(0.0750P)^2^+0.0460P] where P=(Fo^2^+2Fc^2^)/3'
_refine_ls_weighting_scheme calc
_refine_ls_wR_factor_gt 0.1100
_refine_ls_wR_factor_ref 0.1148
_reflns_Friedel_coverage 0.000
_reflns_number_gt 618
_reflns_number_total 685
_reflns_threshold_expression 'I > 2\s(I)'
_cod_data_source_file ja6b07406_si_023.cif
_cod_data_source_block TA_Form_2_Reversible_cycle_2
_cod_database_code 4130843
_shelx_space_group_comment
;
The symmetry employed for this shelxl refinement is uniquely defined
by the following loop, which should always be used as a source of
symmetry information in preference to the above space-group names.
They are only intended as comments.
;
_shelx_estimated_absorpt_t_max 0.975
_shelx_estimated_absorpt_t_min 0.962
_olex2_refinement_description
;
1. Fixed Uiso
 At 1.2 times of:
  All C(H) groups
2.a Aromatic/amide H refined with riding coordinates:
 C3(H3), C4(H4)
;
_shelx_shelxl_version_number 2014/7
_olex2_submission_special_instructions 'No special instructions were received'

loop_
_space_group_symop_operation_xyz
'x, y, z'
'-x, -y, -z'

loop_
_atom_site_label
_atom_site_type_symbol
_atom_site_fract_x
_atom_site_fract_y
_atom_site_fract_z
_atom_site_U_iso_or_equiv
_atom_site_adp_type
_atom_site_occupancy
_atom_site_site_symmetry_order
_atom_site_calc_flag
_atom_site_refinement_flags_posn
O2 O 0.7805(2) 0.8036(2) 0.95758(15) 0.0400(4) Uani 1 1 d .
O1 O 0.9303(2) 1.2116(2) 0.77363(15) 0.0404(4) Uani 1 1 d .
C3 C 0.6617(3) 1.2183(3) 0.4709(2) 0.0287(4) Uani 1 1 d .
H3 H 0.7697 1.3637 0.4520 0.034 Uiso 1 1 calc R
C2 C 0.6406(2) 1.0027(2) 0.64631(17) 0.0247(4) Uani 1 1 d .
C4 C 0.4794(3) 0.7844(3) 0.6762(2) 0.0291(4) Uani 1 1 d .
H4 H 0.4661 0.6409 0.7941 0.035 Uiso 1 1 calc R
C1 C 0.7923(2) 1.0034(2) 0.80417(18) 0.0276(4) Uani 1 1 d .
H1 H 1.048(7) 1.216(6) 0.892(5) 0.149(14) Uiso 1 1 d .

loop_
_atom_site_aniso_label
_atom_site_aniso_U_11
_atom_site_aniso_U_22
_atom_site_aniso_U_33
_atom_site_aniso_U_23
_atom_site_aniso_U_13
_atom_site_aniso_U_12
O2 0.0487(7) 0.0408(6) 0.0304(6) 0.0009(4) -0.0221(5) -0.0118(5)
O1 0.0503(7) 0.0377(6) 0.0383(6) -0.0058(5) -0.0249(5) -0.0125(5)
C3 0.0326(6) 0.0272(6) 0.0285(7) -0.0061(5) -0.0131(5) -0.0055(5)
C2 0.0238(6) 0.0293(7) 0.0238(7) -0.0097(5) -0.0087(5) 0.0010(5)
C4 0.0350(7) 0.0279(6) 0.0241(7) -0.0021(5) -0.0135(5) -0.0039(5)
C1 0.0275(6) 0.0327(7) 0.0249(7) -0.0086(5) -0.0101(5) -0.0014(5)

loop_
_atom_type_symbol
_atom_type_description
_atom_type_scat_dispersion_real
_atom_type_scat_dispersion_imag
_atom_type_scat_source
C C 0.0033 0.0016 'International Tables Vol C Tables 4.2.6.8 and 6.1.1.4'
O O 0.0106 0.0060 'International Tables Vol C Tables 4.2.6.8 and 6.1.1.4'
H H 0.0000 0.0000 'International Tables Vol C Tables 4.2.6.8 and 6.1.1.4'

loop_
_geom_angle_atom_site_label_1
_geom_angle_atom_site_label_2
_geom_angle_atom_site_label_3
_geom_angle
_geom_angle_site_symmetry_1
C1 O1 H1 118.3(16) .
C2 C3 H3 120.2 .
C4 C3 H3 120.2 2_676
C4 C3 C2 119.68(12) 2_676
C3 C2 C4 120.64(12) .
C3 C2 C1 120.03(12) .
C4 C2 C1 119.33(12) .
C3 C4 C2 119.68(13) 2_676
C3 C4 H4 120.2 2_676
C2 C4 H4 120.2 .
O2 C1 O1 123.47(11) .
O2 C1 C2 119.42(11) .
O1 C1 C2 117.11(11) .

loop_
_geom_bond_atom_site_label_1
_geom_bond_atom_site_label_2
_geom_bond_distance
_geom_bond_site_symmetry_2
O2 C1 1.2531(16) .
O1 C1 1.2781(16) .
O1 H1 1.13(4) .
C3 H3 0.9300 .
C3 C2 1.3896(19) .
C3 C4 1.3890(19) 2_676
C2 C4 1.3904(18) .
C2 C1 1.4887(16) .
C4 C3 1.3890(19) 2_676
C4 H4 0.9300 .

loop_
_geom_torsion_atom_site_label_1
_geom_torsion_atom_site_label_2
_geom_torsion_atom_site_label_3
_geom_torsion_atom_site_label_4
_geom_torsion
_geom_torsion_site_symmetry_1
_geom_torsion_site_symmetry_4
C3 C2 C4 C3 0.1(2) . 2_676
C3 C2 C1 O2 -177.13(11) . .
C3 C2 C1 O1 2.57(19) . .
C4 C3 C2 C4 -0.1(2) 2_676 .
C4 C3 C2 C1 179.68(10) 2_676 .
C4 C2 C1 O2 2.63(19) . .
C4 C2 C1 O1 -177.66(10) . .
C1 C2 C4 C3 -179.69(10) . 2_676
